data_1560764
loop_
_publ_author_name
'T\'oth, Bal\'azs L.'
'Monory, Anna'
'Egyed, Orsolya'
'Domj\'an, Attila'
'B\'enyei, Attila'
'Szathury, B\'alint'
'Nov\'ak, Zolt\'an'
'Stirling, Andr\'as'

_publ_section_title
;
 The ortho effect in directed C--H activation
;
_journal_issue 14
_journal_name_full 'Chemical Science'
_journal_page_first 5152
_journal_page_last 5163
_journal_paper_doi 10.1039/D1SC00642H
_journal_volume 12
_journal_year 2021
_chemical_formula_moiety 'C17 H14 F3 N O4 Pd'
_chemical_formula_sum 'C17 H14 F3 N O4 Pd'
_chemical_formula_weight 459.69
_chemical_name_common MA15
_space_group_crystal_system monoclinic
_space_group_IT_number 15
_space_group_name_Hall '-C 2yc'
_space_group_name_H-M_alt 'C 1 2/c 1'
_atom_sites_solution_hydrogens geom
_atom_sites_solution_primary direct
_atom_sites_solution_secondary difmap
_audit_update_record
;
2020-11-16 deposited with the CCDC.	2021-02-22 downloaded from the CCDC.
;
_cell_angle_alpha 90
_cell_angle_beta 125.0080(10)
_cell_angle_gamma 90
_cell_formula_units_Z 8
_cell_length_a 20.9754(8)
_cell_length_b 13.1973(6)
_cell_length_c 15.3039(11)
_cell_measurement_reflns_used 154
_cell_measurement_temperature 295.00(10)
_cell_measurement_theta_max 25.4084
_cell_measurement_theta_min 5.1002
_cell_volume 3469.9(3)
_computing_cell_refinement 'APEX3 v2017.3-0 (Bruker AXS)'
_computing_data_collection 'Bruker Instrument Service vV6.2.6'
_computing_data_reduction 'SAINT V8.38A (Bruker AXS Inc., 2017)'
_computing_molecular_graphics Mercury
_computing_publication_material 'WinGX, PublCIF'
_computing_structure_refinement 'SHELXL-2016/6 (Sheldrick, 2016)'
_computing_structure_solution 'SHELXT 2014/5 (Sheldrick, 2014)'
_diffrn_ambient_temperature 295.00(10)
_diffrn_detector_area_resol_mean 7.3910
_diffrn_measured_fraction_theta_full 0.989
_diffrn_measured_fraction_theta_max 0.989
_diffrn_measurement_device_type 'Bruker D8 VENTURE'
_diffrn_measurement_method '\w and \p scan'
_diffrn_radiation_monochromator 'multilayer mirror INCOATEC'
_diffrn_radiation_type ' Mo K\a'
_diffrn_radiation_wavelength 0.71073
_diffrn_reflns_av_R_equivalents 0.1244
_diffrn_reflns_av_unetI/netI 0.0745
_diffrn_reflns_limit_h_max 25
_diffrn_reflns_limit_h_min -25
_diffrn_reflns_limit_k_max 16
_diffrn_reflns_limit_k_min -16
_diffrn_reflns_limit_l_max 18
_diffrn_reflns_limit_l_min -18
_diffrn_reflns_number 48632
_diffrn_reflns_theta_full 25.72
_diffrn_reflns_theta_max 25.72
_diffrn_reflns_theta_min 2.71
_diffrn_source 'microfocus sealed tube'
_diffrn_source_type 'INCOATEC I\mS 3.0'
_exptl_absorpt_coefficient_mu 1.122
_exptl_absorpt_correction_T_max 0.745
_exptl_absorpt_correction_T_min 0.526
_exptl_absorpt_correction_type multi-scan
_exptl_absorpt_process_details
;
SADABS-2016/2 - Bruker AXS area detector scaling and absorption correction
;
_exptl_crystal_colour yellow
_exptl_crystal_density_diffrn 1.760
_exptl_crystal_density_method 'not measured'
_exptl_crystal_description rod
_exptl_crystal_F_000 1824
_exptl_crystal_size_max 0.457
_exptl_crystal_size_mid 0.144
_exptl_crystal_size_min 0.058
_refine_diff_density_max 0.743
_refine_diff_density_min -0.490
_refine_ls_extinction_coef 0.00060(16)
_refine_ls_extinction_method 'SHELXL-2018/3 (Sheldrick 2018)'
_refine_ls_goodness_of_fit_ref 1.041
_refine_ls_hydrogen_treatment constr
_refine_ls_matrix_type full
_refine_ls_number_parameters 238
_refine_ls_number_reflns 3279
_refine_ls_number_restraints 0
_refine_ls_restrained_S_all 1.041
_refine_ls_R_factor_all 0.0978
_refine_ls_R_factor_gt 0.0504
_refine_ls_shift/su_max 0.001
_refine_ls_shift/su_mean 0.000
_refine_ls_structure_factor_coef Fsqd
_refine_ls_weighting_details 'w=1/[\s^2^(Fo^2^)+(0.0478P)^2^+3.3885P] where P=(Fo^2^+2Fc^2^)/3'
_refine_ls_weighting_scheme calc
_refine_ls_wR_factor_gt 0.0826
_refine_ls_wR_factor_ref 0.0952
_reflns_number_gt 2460
_reflns_number_total 3279
_reflns_threshold_expression 'I > 2\s(I)'
_cod_data_source_file d1sc00642h5.cif
_cod_data_source_block 45
_cod_depositor_comments 'Adding full bibliography for 1560759--1560764.cif.'
_cod_database_code 1560764
_publcif_datablock.id {7e0f0dde-aae1-4714-b776-11369507ee8f}

_publcif_funding_html
;
;

loop_
_space_group_symop_operation_xyz
'x, y, z'
'-x, y, -z+1/2'
'x+1/2, y+1/2, z'
'-x+1/2, y+1/2, -z+1/2'
'-x, -y, -z'
'x, -y, z-1/2'
'-x+1/2, -y+1/2, -z'
'x+1/2, -y+1/2, z-1/2'

loop_
_atom_site_type_symbol
_atom_site_label
_atom_site_fract_x
_atom_site_fract_y
_atom_site_fract_z
_atom_site_U_iso_or_equiv
_atom_site_adp_type
_atom_site_calc_flag
_atom_site_refinement_flags_adp
_atom_site_refinement_flags_occupancy
_atom_site_refinement_flags_posn
_atom_site_occupancy
_atom_site_disorder_assembly
_atom_site_disorder_group
C C10 0.6987(2) 0.4153(4) 0.5549(4) 0.0934(17) Uani d . . . 1 . .
H H10A 0.730892 0.364076 0.606277 0.14 Uiso calc U . R 1 . .
H H10B 0.702896 0.476841 0.591279 0.14 Uiso calc U . R 1 . .
H H10C 0.715461 0.42726 0.509148 0.14 Uiso calc U . R 1 . .
C C11 0.47658(18) 0.4304(3) 0.3708(3) 0.0438(8) Uani d . . . 1 . .
C C12 0.4382(2) 0.3401(3) 0.3613(3) 0.0486(9) Uani d . . . 1 . .
H H12 0.466518 0.283651 0.401175 0.058 Uiso calc U . R 1 . .
C C13 0.3582(2) 0.3349(3) 0.2926(3) 0.0523(9) Uani d . . . 1 . .
C C14 0.3163(2) 0.4190(3) 0.2332(3) 0.0669(12) Uani d . . . 1 . .
H H14 0.262489 0.414662 0.185516 0.08 Uiso calc U . R 1 . .
C C15 0.3532(2) 0.5083(3) 0.2439(4) 0.0666(12) Uani d . . . 1 . .
H H15 0.324083 0.564543 0.204329 0.08 Uiso calc U . R 1 . .
C C16 0.43362(19) 0.5159(3) 0.3132(3) 0.0488(9) Uani d . . . 1 . .
C C17 0.3546(3) 0.1669(4) 0.3467(4) 0.0790(14) Uani d . . . 1 . .
H H17A 0.317563 0.114973 0.331821 0.119 Uiso calc U . R 1 . .
H H17B 0.380397 0.18899 0.419221 0.119 Uiso calc U . R 1 . .
H H17C 0.392317 0.14037 0.336094 0.119 Uiso calc U . R 1 . .
C C20 0.56112(19) 0.4498(3) 0.4368(3) 0.0488(9) Uani d . . . 1 . .
C C21 0.60475(19) 0.2734(3) 0.4813(3) 0.0516(9) Uani d . . . 1 . .
C C22 0.6063(2) 0.2213(4) 0.5603(3) 0.0632(11) Uani d . . . 1 . .
H H22 0.616635 0.254944 0.620539 0.076 Uiso calc U . R 1 . .
C C23 0.5925(3) 0.1188(4) 0.5489(5) 0.0808(15) Uani d . . . 1 . .
H H23 0.592016 0.083192 0.600963 0.097 Uiso calc U . R 1 . .
C C24 0.5796(3) 0.0692(4) 0.4628(5) 0.0894(16) Uani d . . . 1 . .
H H24 0.5695 1.2e-05 0.455336 0.107 Uiso calc U . R 1 . .
C C25 0.5814(3) 0.1207(4) 0.3869(5) 0.0919(17) Uani d . . . 1 . .
H H25 0.574383 0.085999 0.329025 0.11 Uiso calc U . R 1 . .
C C26 0.5936(3) 0.2238(4) 0.3957(4) 0.0717(12) Uani d . . . 1 . .
H H26 0.594292 0.259179 0.343642 0.086 Uiso calc U . R 1 . .
C C40 0.3914(2) 0.7720(3) 0.1627(3) 0.0510(9) Uani d . . . 1 . .
C C41 0.3256(3) 0.8508(3) 0.1162(4) 0.0674(12) Uani d . . . 1 . .
O O1 0.58231(13) 0.54143(19) 0.4432(2) 0.0563(7) Uani d . . . 1 . .
O O3 0.31554(14) 0.2498(2) 0.2772(2) 0.0703(8) Uani d . . . 1 . .
O O41 0.40201(15) 0.7275(2) 0.2413(2) 0.0629(7) Uani d . . . 1 . .
O O42 0.57543(15) 0.7631(2) 0.3822(2) 0.0597(7) Uani d . . . 1 . .
F F41 0.3493(2) 0.9293(2) 0.1809(3) 0.1132(11) Uani d . . . 1 . .
F F42 0.30512(19) 0.8883(2) 0.0250(3) 0.1037(10) Uani d . . . 1 . .
F F43 0.26368(17) 0.8155(3) 0.1053(3) 0.1223(13) Uani d . . . 1 . .
Pd Pd1 0.49581(2) 0.63621(2) 0.34122(2) 0.05007(15) Uani d . . . 1 . .
N N1 0.61716(16) 0.3810(2) 0.4905(3) 0.0580(9) Uani d . . . 1 . .

loop_
_atom_site_aniso_label
_atom_site_aniso_U_11
_atom_site_aniso_U_22
_atom_site_aniso_U_33
_atom_site_aniso_U_12
_atom_site_aniso_U_13
_atom_site_aniso_U_23
C10 0.044(2) 0.083(4) 0.102(4) -0.002(2) 0.012(2) 0.017(3)
C11 0.0379(16) 0.051(2) 0.0419(19) 0.0021(14) 0.0223(15) 0.0032(16)
C12 0.0480(19) 0.049(2) 0.048(2) 0.0050(15) 0.0272(17) 0.0075(17)
C13 0.0428(18) 0.057(2) 0.054(2) -0.0059(16) 0.0265(18) -0.0001(19)
C14 0.0383(18) 0.080(3) 0.070(3) 0.0007(19) 0.024(2) 0.013(2)
C15 0.046(2) 0.064(3) 0.081(3) 0.0119(18) 0.031(2) 0.026(2)
C16 0.0396(17) 0.057(2) 0.050(2) 0.0007(15) 0.0255(17) 0.0055(18)
C17 0.072(3) 0.067(3) 0.081(3) -0.018(2) 0.034(3) 0.015(3)
C20 0.0428(17) 0.054(2) 0.043(2) 0.0016(16) 0.0206(17) 0.0066(18)
C21 0.0386(17) 0.052(2) 0.054(2) 0.0098(15) 0.0210(17) 0.010(2)
C22 0.057(2) 0.077(3) 0.053(3) 0.012(2) 0.030(2) 0.016(2)
C23 0.072(3) 0.072(4) 0.092(4) 0.015(2) 0.043(3) 0.038(3)
C24 0.083(3) 0.054(3) 0.110(5) 0.011(2) 0.043(3) 0.007(3)
C25 0.098(4) 0.084(4) 0.084(4) 0.020(3) 0.046(3) -0.007(3)
C26 0.076(3) 0.077(3) 0.068(3) 0.011(2) 0.044(3) 0.010(3)
C40 0.054(2) 0.036(2) 0.063(3) 0.0006(16) 0.034(2) 0.0044(19)
C41 0.069(3) 0.049(3) 0.084(3) 0.012(2) 0.043(3) 0.013(2)
O1 0.0455(13) 0.0485(16) 0.0614(17) -0.0029(11) 0.0228(13) 0.0076(13)
O3 0.0503(15) 0.0692(19) 0.077(2) -0.0156(13) 0.0279(15) 0.0032(16)
O41 0.0651(16) 0.0585(18) 0.077(2) 0.0191(13) 0.0476(16) 0.0232(16)
O42 0.0682(16) 0.0514(16) 0.0660(18) -0.0071(13) 0.0424(15) -0.0062(14)
F41 0.143(3) 0.064(2) 0.117(3) 0.0358(18) 0.065(2) 0.0016(18)
F42 0.112(2) 0.098(2) 0.101(2) 0.0505(18) 0.062(2) 0.0479(19)
F43 0.0812(19) 0.106(2) 0.197(4) 0.0348(17) 0.089(2) 0.058(2)
Pd1 0.05009(19) 0.0472(2) 0.0562(2) 0.00347(12) 0.03244(16) 0.00813(14)
N1 0.0382(15) 0.054(2) 0.061(2) 0.0024(13) 0.0162(15) 0.0096(16)

loop_
_atom_type_symbol
_atom_type_description
_atom_type_scat_dispersion_real
_atom_type_scat_dispersion_imag
_atom_type_scat_source
C C 0.0033 0.0016 'International Tables Vol C Tables 4.2.6.8 and 6.1.1.4'
H H 0.0000 0.0000 'International Tables Vol C Tables 4.2.6.8 and 6.1.1.4'
O O 0.0106 0.0060 'International Tables Vol C Tables 4.2.6.8 and 6.1.1.4'
F F 0.0171 0.0103 'International Tables Vol C Tables 4.2.6.8 and 6.1.1.4'
Pd Pd -0.9988 1.0072 'International Tables Vol C Tables 4.2.6.8 and 6.1.1.4'
N N 0.0061 0.0033 'International Tables Vol C Tables 4.2.6.8 and 6.1.1.4'

loop_
_geom_angle_atom_site_label_1
_geom_angle_atom_site_label_2
_geom_angle_atom_site_label_3
_geom_angle_site_symmetry_1
_geom_angle_site_symmetry_3
_geom_angle
_geom_angle_publ_flag
N1 C10 H10A . . 109.5 ?
N1 C10 H10B . . 109.5 ?
H10A C10 H10B . . 109.5 ?
N1 C10 H10C . . 109.5 ?
H10A C10 H10C . . 109.5 ?
H10B C10 H10C . . 109.5 ?
C16 C11 C12 . . 119.9(3) ?
C16 C11 C20 . . 112.3(3) ?
C12 C11 C20 . . 127.8(3) ?
C13 C12 C11 . . 119.9(3) ?
C13 C12 H12 . . 120.1 ?
C11 C12 H12 . . 120.1 ?
O3 C13 C12 . . 124.1(4) ?
O3 C13 C14 . . 116.0(3) ?
C12 C13 C14 . . 119.9(4) ?
C15 C14 C13 . . 120.7(4) ?
C15 C14 H14 . . 119.6 ?
C13 C14 H14 . . 119.6 ?
C14 C15 C16 . . 120.6(4) ?
C14 C15 H15 . . 119.7 ?
C16 C15 H15 . . 119.7 ?
C15 C16 C11 . . 119.0(3) ?
C15 C16 Pd1 . . 126.6(3) ?
C11 C16 Pd1 . . 114.4(2) ?
O3 C17 H17A . . 109.5 ?
O3 C17 H17B . . 109.5 ?
H17A C17 H17B . . 109.5 ?
O3 C17 H17C . . 109.5 ?
H17A C17 H17C . . 109.5 ?
H17B C17 H17C . . 109.5 ?
O1 C20 N1 . . 117.1(3) ?
O1 C20 C11 . . 116.6(3) ?
N1 C20 C11 . . 126.4(3) ?
C26 C21 C22 . . 120.8(4) ?
C26 C21 N1 . . 119.4(4) ?
C22 C21 N1 . . 119.8(4) ?
C23 C22 C21 . . 119.0(5) ?
C23 C22 H22 . . 120.5 ?
C21 C22 H22 . . 120.5 ?
C24 C23 C22 . . 120.7(5) ?
C24 C23 H23 . . 119.7 ?
C22 C23 H23 . . 119.7 ?
C23 C24 C25 . . 120.1(5) ?
C23 C24 H24 . . 120.0 ?
C25 C24 H24 . . 120.0 ?
C24 C25 C26 . . 120.2(5) ?
C24 C25 H25 . . 119.9 ?
C26 C25 H25 . . 119.9 ?
C21 C26 C25 . . 119.3(5) ?
C21 C26 H26 . . 120.4 ?
C25 C26 H26 . . 120.4 ?
O42 C40 O41 2_655 . 130.6(4) ?
O42 C40 C41 2_655 . 116.7(4) ?
O41 C40 C41 . . 112.6(4) ?
F43 C41 F42 . . 108.0(4) ?
F43 C41 F41 . . 107.3(4) ?
F42 C41 F41 . . 104.9(4) ?
F43 C41 C40 . . 112.5(3) ?
F42 C41 C40 . . 114.2(4) ?
F41 C41 C40 . . 109.4(4) ?
C20 O1 Pd1 . . 114.3(2) ?
C13 O3 C17 . . 117.8(3) ?
C40 O41 Pd1 . . 124.4(2) ?
C40 O42 Pd1 2_655 . 119.7(2) ?
C16 Pd1 O1 . . 81.69(12) ?
C16 Pd1 O41 . . 94.58(13) ?
O1 Pd1 O41 . . 175.09(10) ?
C16 Pd1 O42 . . 174.71(13) ?
O1 Pd1 O42 . . 93.05(10) ?
O41 Pd1 O42 . . 90.70(11) ?
C16 Pd1 Pd1 . 2_655 101.08(11) ?
O1 Pd1 Pd1 . 2_655 102.78(8) ?
O41 Pd1 Pd1 . 2_655 81.02(8) ?
O42 Pd1 Pd1 . 2_655 79.52(7) ?
C20 N1 C21 . . 124.6(3) ?
C20 N1 C10 . . 118.6(3) ?
C21 N1 C10 . . 116.4(3) ?

loop_
_geom_bond_atom_site_label_1
_geom_bond_atom_site_label_2
_geom_bond_site_symmetry_2
_geom_bond_distance
_geom_bond_publ_flag
C10 N1 . 1.472(5) ?
C10 H10A . 0.96 ?
C10 H10B . 0.96 ?
C10 H10C . 0.96 ?
C11 C16 . 1.397(5) ?
C11 C12 . 1.399(5) ?
C11 C20 . 1.475(4) ?
C12 C13 . 1.378(5) ?
C12 H12 . 0.93 ?
C13 O3 . 1.370(4) ?
C13 C14 . 1.383(6) ?
C14 C15 . 1.368(6) ?
C14 H14 . 0.93 ?
C15 C16 . 1.389(5) ?
C15 H15 . 0.93 ?
C16 Pd1 . 1.940(4) ?
C17 O3 . 1.414(5) ?
C17 H17A . 0.96 ?
C17 H17B . 0.96 ?
C17 H17C . 0.96 ?
C20 O1 . 1.273(4) ?
C20 N1 . 1.331(4) ?
C21 C26 . 1.360(6) ?
C21 C22 . 1.374(6) ?
C21 N1 . 1.436(5) ?
C22 C23 . 1.373(6) ?
C22 H22 . 0.93 ?
C23 C24 . 1.353(7) ?
C23 H23 . 0.93 ?
C24 C25 . 1.365(8) ?
C24 H24 . 0.93 ?
C25 C26 . 1.377(7) ?
C25 H25 . 0.93 ?
C26 H26 . 0.93 ?
C40 O42 2_655 1.234(5) ?
C40 O41 . 1.238(5) ?
C40 C41 . 1.538(5) ?
C41 F43 . 1.297(5) ?
C41 F42 . 1.300(6) ?
C41 F41 . 1.318(5) ?
O1 Pd1 . 2.011(2) ?
O41 Pd1 . 2.051(3) ?
O42 Pd1 . 2.188(3) ?
Pd1 Pd1 2_655 2.8963(6) ?

loop_
_geom_hbond_atom_site_label_D
_geom_hbond_atom_site_label_H
_geom_hbond_atom_site_label_A
_geom_hbond_site_symmetry_A
_geom_hbond_distance_DH
_geom_hbond_distance_HA
_geom_hbond_distance_DA
_geom_hbond_angle_DHA
_geom_hbond_publ_flag
C10 H10A O3 8_556 0.96 2.63 3.572(6) 166.6 ?
C22 H22 O41 5_666 0.93 2.37 3.212(5) 150.1 ?

loop_
_geom_torsion_atom_site_label_1
_geom_torsion_atom_site_label_2
_geom_torsion_atom_site_label_3
_geom_torsion_atom_site_label_4
_geom_torsion_site_symmetry_1
_geom_torsion_site_symmetry_2
_geom_torsion_site_symmetry_3
_geom_torsion_site_symmetry_4
_geom_torsion
_geom_torsion_publ_flag
C16 C11 C12 C13 . . . . 2.0(6) ?
C20 C11 C12 C13 . . . . -177.9(4) ?
C11 C12 C13 O3 . . . . 179.4(4) ?
C11 C12 C13 C14 . . . . 0.2(6) ?
O3 C13 C14 C15 . . . . 178.9(4) ?
C12 C13 C14 C15 . . . . -1.8(7) ?
C13 C14 C15 C16 . . . . 1.2(7) ?
C14 C15 C16 C11 . . . . 1.0(7) ?
C14 C15 C16 Pd1 . . . . -178.7(3) ?
C12 C11 C16 C15 . . . . -2.6(6) ?
C20 C11 C16 C15 . . . . 177.4(4) ?
C12 C11 C16 Pd1 . . . . 177.1(3) ?
C20 C11 C16 Pd1 . . . . -2.9(4) ?
C16 C11 C20 O1 . . . . 8.7(5) ?
C12 C11 C20 O1 . . . . -171.4(4) ?
C16 C11 C20 N1 . . . . -171.7(4) ?
C12 C11 C20 N1 . . . . 8.3(6) ?
C26 C21 C22 C23 . . . . -3.3(6) ?
N1 C21 C22 C23 . . . . 178.5(3) ?
C21 C22 C23 C24 . . . . 1.8(7) ?
C22 C23 C24 C25 . . . . 1.0(8) ?
C23 C24 C25 C26 . . . . -2.3(8) ?
C22 C21 C26 C25 . . . . 2.1(6) ?
N1 C21 C26 C25 . . . . -179.7(4) ?
C24 C25 C26 C21 . . . . 0.8(8) ?
O42 C40 C41 F43 2_655 . . . 133.3(4) ?
O41 C40 C41 F43 . . . . -46.8(6) ?
O42 C40 C41 F42 2_655 . . . 9.7(6) ?
O41 C40 C41 F42 . . . . -170.4(4) ?
O42 C40 C41 F41 2_655 . . . -107.6(5) ?
O41 C40 C41 F41 . . . . 72.3(5) ?
N1 C20 O1 Pd1 . . . . 170.3(3) ?
C11 C20 O1 Pd1 . . . . -10.0(4) ?
C12 C13 O3 C17 . . . . 9.4(6) ?
C14 C13 O3 C17 . . . . -171.4(4) ?
O42 C40 O41 Pd1 2_655 . . . 11.2(6) ?
C41 C40 O41 Pd1 . . . . -168.6(3) ?
O1 C20 N1 C21 . . . . -171.3(4) ?
C11 C20 N1 C21 . . . . 9.0(6) ?
O1 C20 N1 C10 . . . . 1.5(6) ?
C11 C20 N1 C10 . . . . -178.2(4) ?
C26 C21 N1 C20 . . . . 78.1(5) ?
C22 C21 N1 C20 . . . . -103.7(5) ?
C26 C21 N1 C10 . . . . -94.8(5) ?
C22 C21 N1 C10 . . . . 83.4(5) ?

loop_
_publcif_info_exptl_table_extra_item
sin_theta_over_lambda_max

loop_
_publcif_info_exptl_table_header_item
l
